data_7004060
loop_
_publ_author_name
'Liu, Xinli'
'Cui, Dongmei'

_publ_section_title
;
 O2 activation and hydrolysis of Salan rare-earth metal alkyl complexes
;
_journal_issue 28
_journal_name_full 'Dalton Transactions'
_journal_page_first 3747
_journal_page_last 3752
_journal_paper_doi 10.1039/b802282h
_journal_year 2008
_chemical_formula_sum 'C76 H130 N4 O6 Si2 Y2'
_chemical_formula_weight 1429.84
_chemical_name_systematic
;
?
;
_space_group_IT_number 15
_symmetry_cell_setting monoclinic
_symmetry_space_group_name_Hall '-C 2yc'
_symmetry_space_group_name_H-M 'C 1 2/c 1'
_atom_sites_solution_hydrogens geom
_atom_sites_solution_primary direct
_atom_sites_solution_secondary difmap
_audit_creation_method SHELXL-97
_cell_angle_alpha 90.00
_cell_angle_beta 111.1470(10)
_cell_angle_gamma 90.00
_cell_formula_units_Z 4
_cell_length_a 29.170(2)
_cell_length_b 15.4503(12)
_cell_length_c 22.2310(17)
_cell_measurement_temperature 293(2)
_cell_volume 9344.5(12)
_computing_structure_refinement 'SHELXL-97 (Sheldrick, 1997)'
_computing_structure_solution 'SHELXS-97 (Sheldrick, 1990)'
_diffrn_ambient_temperature 293(2)
_diffrn_measured_fraction_theta_full 0.997
_diffrn_measured_fraction_theta_max 0.997
_diffrn_radiation_monochromator graphite
_diffrn_radiation_source 'fine-focus sealed tube'
_diffrn_radiation_type MoK\a
_diffrn_radiation_wavelength 0.71073
_diffrn_reflns_av_R_equivalents 0.0944
_diffrn_reflns_av_sigmaI/netI 0.1661
_diffrn_reflns_limit_h_max 36
_diffrn_reflns_limit_h_min -33
_diffrn_reflns_limit_k_max 10
_diffrn_reflns_limit_k_min -19
_diffrn_reflns_limit_l_max 26
_diffrn_reflns_limit_l_min -27
_diffrn_reflns_number 25495
_diffrn_reflns_theta_full 26.06
_diffrn_reflns_theta_max 26.06
_diffrn_reflns_theta_min 1.50
_exptl_absorpt_coefficient_mu 1.303
_exptl_absorpt_correction_T_max 0.7992
_exptl_absorpt_correction_T_min 0.7625
_exptl_absorpt_correction_type multi-scan
_exptl_crystal_density_diffrn 1.016
_exptl_crystal_density_method 'not measured'
_exptl_crystal_F_000 3072
_exptl_crystal_size_max 0.22
_exptl_crystal_size_mid 0.20
_exptl_crystal_size_min 0.18
_refine_diff_density_max 1.187
_refine_diff_density_min -0.652
_refine_diff_density_rms 0.169
_refine_ls_extinction_method none
_refine_ls_goodness_of_fit_ref 0.994
_refine_ls_hydrogen_treatment constr
_refine_ls_matrix_type full
_refine_ls_number_parameters 413
_refine_ls_number_reflns 9222
_refine_ls_number_restraints 135
_refine_ls_restrained_S_all 1.008
_refine_ls_R_factor_all 0.1586
_refine_ls_R_factor_gt 0.0696
_refine_ls_shift/su_max 0.001
_refine_ls_shift/su_mean 0.000
_refine_ls_structure_factor_coef Fsqd
_refine_ls_weighting_details 'calc w=1/[\s^2^(Fo^2^)+(0.1269P)^2^+0.0000P] where P=(Fo^2^+2Fc^2^)/3'
_refine_ls_weighting_scheme calc
_refine_ls_wR_factor_gt 0.2197
_refine_ls_wR_factor_ref 0.2497
_reflns_number_gt 4254
_reflns_number_total 9222
_reflns_threshold_expression >2sigma(I)
_cod_data_source_file b802282h.txt
_cod_data_source_block y
_cod_original_cell_volume 9344.3(12)
_cod_original_sg_symbol_H-M c2/c
_cod_database_code 7004060

loop_
_symmetry_equiv_pos_as_xyz
'x, y, z'
'-x, y, -z+1/2'
'x+1/2, y+1/2, z'
'-x+1/2, y+1/2, -z+1/2'
'-x, -y, -z'
'x, -y, z-1/2'
'-x+1/2, -y+1/2, -z'
'x+1/2, -y+1/2, z-1/2'

loop_
_atom_site_label
_atom_site_type_symbol
_atom_site_fract_x
_atom_site_fract_y
_atom_site_fract_z
_atom_site_U_iso_or_equiv
_atom_site_adp_type
_atom_site_occupancy
_atom_site_symmetry_multiplicity
_atom_site_calc_flag
_atom_site_refinement_flags
_atom_site_disorder_assembly
_atom_site_disorder_group
Y1 Y 0.20628(2) 0.25581(4) 0.04169(3) 0.0289(2) Uani 1 1 d . . .
Si Si 0.16876(8) 0.04945(14) -0.11904(11) 0.0499(6) Uani 1 1 d . . .
N1 N 0.25761(19) 0.1703(3) 0.1406(2) 0.0313(13) Uani 1 1 d . . .
N2 N 0.1521(2) 0.1514(3) 0.0778(3) 0.0355(14) Uani 1 1 d . . .
O1 O 0.13566(16) 0.2826(3) -0.0287(2) 0.0359(11) Uani 1 1 d . . .
O2 O 0.20780(16) 0.3446(3) 0.1167(2) 0.0351(11) Uani 1 1 d . . .
O3 O 0.23238(16) 0.1701(3) -0.0241(2) 0.0350(11) Uani 1 1 d . . .
C1 C 0.2240(3) 0.0801(4) -0.0445(4) 0.0449(19) Uani 1 1 d . . .
H1A H 0.2216 0.0472 -0.0086 0.054 Uiso 1 1 calc R . .
H1B H 0.2532 0.0599 -0.0514 0.054 Uiso 1 1 calc R . .
C2 C 0.2810(2) 0.2326(4) 0.1939(3) 0.0361(17) Uani 1 1 d . . .
H2A H 0.2996 0.2743 0.1792 0.043 Uiso 1 1 calc R . .
H2B H 0.3043 0.2011 0.2296 0.043 Uiso 1 1 calc R . .
C3 C 0.1129(3) 0.1242(4) 0.0164(4) 0.047(2) Uani 1 1 d . . .
H3A H 0.0962 0.0740 0.0248 0.056 Uiso 1 1 calc R . .
H3B H 0.1281 0.1070 -0.0140 0.056 Uiso 1 1 calc R . .
C4 C 0.1840(3) 0.0769(4) 0.1049(3) 0.0409(18) Uani 1 1 d . . .
H4A H 0.1932 0.0502 0.0715 0.049 Uiso 1 1 calc R . .
H4B H 0.1659 0.0345 0.1197 0.049 Uiso 1 1 calc R . .
C5 C 0.2302(2) 0.1028(4) 0.1610(3) 0.0380(18) Uani 1 1 d . . .
H5A H 0.2213 0.1245 0.1962 0.046 Uiso 1 1 calc R . .
H5B H 0.2511 0.0524 0.1763 0.046 Uiso 1 1 calc R . .
C6 C 0.2969(2) 0.1289(4) 0.1234(3) 0.0366(17) Uani 1 1 d . . .
H6A H 0.3176 0.0954 0.1593 0.055 Uiso 1 1 calc R . .
H6B H 0.3161 0.1726 0.1129 0.055 Uiso 1 1 calc R . .
H6C H 0.2824 0.0916 0.0869 0.055 Uiso 1 1 calc R . .
C7 C 0.1294(3) 0.1796(5) 0.1236(4) 0.049(2) Uani 1 1 d . . .
H7A H 0.1125 0.1317 0.1338 0.074 Uiso 1 1 calc R . .
H7B H 0.1064 0.2253 0.1047 0.074 Uiso 1 1 calc R . .
H7C H 0.1544 0.2002 0.1623 0.074 Uiso 1 1 calc R . .
C8 C 0.2466(2) 0.2822(4) 0.2190(3) 0.0324(16) Uani 1 1 d . . .
C9 C 0.2124(2) 0.3398(4) 0.1785(3) 0.0326(16) Uani 1 1 d . . .
C10 C 0.1834(2) 0.3905(4) 0.2042(3) 0.0323(16) Uani 1 1 d . . .
C11 C 0.1889(2) 0.3762(4) 0.2679(3) 0.0343(17) Uani 1 1 d . . .
H11 H 0.1699 0.4092 0.2849 0.041 Uiso 1 1 calc R . .
C12 C 0.2207(3) 0.3167(4) 0.3078(3) 0.0367(17) Uani 1 1 d . . .
C13 C 0.2505(3) 0.2703(4) 0.2825(3) 0.0381(18) Uani 1 1 d . . .
H13 H 0.2733 0.2311 0.3084 0.046 Uiso 1 1 calc R . .
C14 C 0.0753(3) 0.1934(5) -0.0142(4) 0.046(2) Uani 1 1 d . . .
C15 C 0.0883(3) 0.2711(4) -0.0372(3) 0.0349(17) Uani 1 1 d . . .
C16 C 0.0515(3) 0.3308(5) -0.0686(4) 0.0448(19) Uani 1 1 d . . .
C20 C 0.2243(3) 0.3024(5) 0.3784(3) 0.0462(19) Uani 1 1 d U . .
C21 C 0.2536(4) 0.2238(6) 0.4094(4) 0.080(3) Uani 1 1 d U . .
H21A H 0.2869 0.2307 0.4117 0.121 Uiso 1 1 calc R . .
H21B H 0.2395 0.1735 0.3842 0.121 Uiso 1 1 calc R . .
H21C H 0.2532 0.2170 0.4521 0.121 Uiso 1 1 calc R . .
C22 C 0.2461(5) 0.3799(7) 0.4168(5) 0.111(4) Uani 1 1 d U . .
H22A H 0.2451 0.3741 0.4593 0.166 Uiso 1 1 calc R . .
H22B H 0.2279 0.4303 0.3963 0.166 Uiso 1 1 calc R . .
H22C H 0.2796 0.3857 0.4198 0.166 Uiso 1 1 calc R . .
C23 C 0.1729(4) 0.2903(8) 0.3800(5) 0.102(3) Uani 1 1 d U . .
H23A H 0.1753 0.2746 0.4228 0.153 Uiso 1 1 calc R . .
H23B H 0.1562 0.2452 0.3504 0.153 Uiso 1 1 calc R . .
H23C H 0.1548 0.3433 0.3677 0.153 Uiso 1 1 calc R . .
C24 C 0.1477(2) 0.4591(4) 0.1630(3) 0.0372(17) Uani 1 1 d . . .
C25 C 0.1067(2) 0.4163(5) 0.1072(3) 0.0431(19) Uani 1 1 d . . .
H25A H 0.1206 0.3874 0.0795 0.065 Uiso 1 1 calc R . .
H25B H 0.0839 0.4596 0.0830 0.065 Uiso 1 1 calc R . .
H25C H 0.0898 0.3749 0.1239 0.065 Uiso 1 1 calc R . .
C26 C 0.1223(3) 0.5103(5) 0.2024(3) 0.049(2) Uani 1 1 d . . .
H26A H 0.1014 0.5540 0.1756 0.074 Uiso 1 1 calc R . .
H26B H 0.1469 0.5372 0.2388 0.074 Uiso 1 1 calc R . .
H26C H 0.1030 0.4714 0.2173 0.074 Uiso 1 1 calc R . .
C27 C 0.1766(3) 0.5256(5) 0.1381(4) 0.0464(19) Uani 1 1 d . . .
H27A H 0.1903 0.4969 0.1101 0.070 Uiso 1 1 calc R . .
H27B H 0.2026 0.5502 0.1740 0.070 Uiso 1 1 calc R . .
H27C H 0.1547 0.5706 0.1147 0.070 Uiso 1 1 calc R . .
C28 C 0.0610(3) 0.4104(5) -0.1038(4) 0.048(2) Uani 1 1 d . . .
C29 C 0.0177(3) 0.4713(6) -0.1291(5) 0.092(4) Uani 1 1 d . . .
H29A H -0.0094 0.4418 -0.1604 0.138 Uiso 1 1 calc R . .
H29B H 0.0267 0.5204 -0.1488 0.138 Uiso 1 1 calc R . .
H29C H 0.0084 0.4904 -0.0940 0.138 Uiso 1 1 calc R . .
C30 C 0.1070(3) 0.4631(5) -0.0605(4) 0.062(2) Uani 1 1 d . . .
H30A H 0.1116 0.5123 -0.0841 0.093 Uiso 1 1 calc R . .
H30B H 0.1356 0.4269 -0.0486 0.093 Uiso 1 1 calc R . .
H30C H 0.1020 0.4824 -0.0223 0.093 Uiso 1 1 calc R . .
C31 C 0.0711(3) 0.3768(6) -0.1621(4) 0.075(3) Uani 1 1 d . . .
H31A H 0.0433 0.3445 -0.1893 0.112 Uiso 1 1 calc R . .
H31B H 0.0995 0.3399 -0.1479 0.112 Uiso 1 1 calc R . .
H31C H 0.0771 0.4247 -0.1857 0.112 Uiso 1 1 calc R . .
C36 C 0.1219(3) 0.1377(5) -0.1486(4) 0.061(2) Uani 1 1 d . . .
H36A H 0.1321 0.1869 -0.1206 0.091 Uiso 1 1 calc R . .
H36B H 0.0908 0.1173 -0.1489 0.091 Uiso 1 1 calc R . .
H36C H 0.1190 0.1540 -0.1915 0.091 Uiso 1 1 calc R . .
C37 C 0.1396(3) -0.0469(5) -0.0959(5) 0.074(3) Uani 1 1 d . . .
H37A H 0.1225 -0.0286 -0.0684 0.111 Uiso 1 1 calc R . .
H37B H 0.1646 -0.0879 -0.0734 0.111 Uiso 1 1 calc R . .
H37C H 0.1168 -0.0733 -0.1341 0.111 Uiso 1 1 calc R . .
C38 C 0.18826(19) 0.0155(5) -0.1881(2) 0.067(3) Uani 1 1 d . . .
H38A H 0.1598 -0.0011 -0.2243 0.100 Uiso 1 1 calc R . .
H38B H 0.2105 -0.0326 -0.1749 0.100 Uiso 1 1 calc R . .
H38C H 0.2044 0.0630 -0.2000 0.100 Uiso 1 1 calc R . .
C17 C 0.00341(18) 0.3189(3) -0.0706(2) 0.068(3) Uani 1 1 d RU . .
H17 H -0.0208 0.3594 -0.0911 0.081 Uiso 1 1 calc R . .
C18 C -0.00832(15) 0.2440(3) -0.0411(2) 0.076(3) Uani 1 1 d RU . .
C19 C 0.02658(15) 0.1775(3) -0.0173(2) 0.072(3) Uani 1 1 d RU . .
H19 H 0.0180 0.1248 -0.0041 0.086 Uiso 1 1 calc R . .
C32 C -0.06440(15) 0.2341(3) -0.0485(2) 0.092(3) Uani 1 1 d RU . .
C33 C -0.0983(4) 0.2362(7) -0.1183(6) 0.113(4) Uani 1 1 d U . .
H33A H -0.1315 0.2261 -0.1210 0.169 Uiso 1 1 calc R . .
H33B H -0.0888 0.1920 -0.1418 0.169 Uiso 1 1 calc R . .
H33C H -0.0963 0.2918 -0.1364 0.169 Uiso 1 1 calc R . .
C34 C -0.0776(4) 0.3061(8) -0.0129(6) 0.121(4) Uani 1 1 d U . .
H34A H -0.0694 0.3606 -0.0272 0.182 Uiso 1 1 calc R . .
H34B H -0.0597 0.2997 0.0325 0.182 Uiso 1 1 calc R . .
H34C H -0.1123 0.3044 -0.0211 0.182 Uiso 1 1 calc R . .
C35 C -0.0718(4) 0.1452(7) -0.0199(6) 0.119(4) Uani 1 1 d U . .
H35A H -0.0505 0.1419 0.0245 0.179 Uiso 1 1 calc R . .
H35B H -0.0641 0.0992 -0.0437 0.179 Uiso 1 1 calc R . .
H35C H -0.1054 0.1399 -0.0230 0.179 Uiso 1 1 calc R . .

loop_
_atom_site_aniso_label
_atom_site_aniso_U_11
_atom_site_aniso_U_22
_atom_site_aniso_U_33
_atom_site_aniso_U_23
_atom_site_aniso_U_13
_atom_site_aniso_U_12
Y1 0.0311(4) 0.0294(4) 0.0287(3) 0.0032(3) 0.0138(3) 0.0039(3)
Si 0.0551(15) 0.0398(13) 0.0587(15) -0.0107(11) 0.0254(12) -0.0066(11)
N1 0.035(3) 0.029(3) 0.034(3) 0.007(3) 0.018(3) 0.005(3)
N2 0.036(3) 0.028(3) 0.045(4) 0.005(3) 0.017(3) 0.004(3)
O1 0.030(3) 0.041(3) 0.036(3) 0.006(2) 0.011(2) 0.006(2)
O2 0.045(3) 0.034(3) 0.030(3) 0.003(2) 0.017(2) 0.007(2)
O3 0.045(3) 0.025(3) 0.043(3) -0.005(2) 0.027(2) 0.001(2)
C1 0.056(5) 0.027(4) 0.057(5) 0.000(4) 0.027(4) -0.002(4)
C2 0.035(4) 0.041(5) 0.035(4) 0.007(3) 0.015(3) 0.005(3)
C3 0.040(5) 0.034(4) 0.063(5) 0.008(4) 0.014(4) 0.001(3)
C4 0.049(5) 0.030(4) 0.047(5) 0.011(4) 0.021(4) 0.008(3)
C5 0.049(5) 0.031(4) 0.037(4) 0.005(3) 0.019(4) 0.007(3)
C6 0.040(4) 0.038(4) 0.034(4) 0.010(3) 0.016(3) 0.006(3)
C7 0.053(5) 0.038(5) 0.069(5) 0.001(4) 0.036(4) 0.009(4)
C8 0.034(4) 0.029(4) 0.035(4) 0.002(3) 0.013(3) 0.002(3)
C9 0.034(4) 0.034(4) 0.028(4) 0.000(3) 0.009(3) -0.001(3)
C10 0.031(4) 0.031(4) 0.034(4) -0.002(3) 0.012(3) 0.000(3)
C11 0.043(4) 0.029(4) 0.034(4) -0.007(3) 0.017(3) 0.003(3)
C12 0.047(5) 0.036(4) 0.031(4) -0.003(3) 0.019(4) -0.008(3)
C13 0.043(4) 0.040(5) 0.030(4) 0.004(3) 0.012(3) 0.002(3)
C14 0.030(4) 0.045(5) 0.056(5) 0.006(4) 0.006(4) 0.000(3)
C15 0.034(4) 0.032(4) 0.038(4) -0.001(3) 0.013(3) 0.000(3)
C16 0.032(4) 0.042(5) 0.063(5) 0.012(4) 0.020(4) 0.004(3)
C20 0.071(5) 0.040(4) 0.031(4) 0.003(3) 0.022(4) 0.001(4)
C21 0.118(6) 0.079(5) 0.050(5) 0.013(4) 0.037(5) 0.019(5)
C22 0.186(8) 0.085(6) 0.056(5) -0.008(5) 0.037(6) -0.039(6)
C23 0.098(6) 0.134(7) 0.093(7) 0.027(6) 0.059(5) 0.011(5)
C24 0.040(4) 0.035(4) 0.036(4) 0.000(3) 0.014(3) 0.009(3)
C25 0.041(4) 0.040(5) 0.040(4) -0.004(4) 0.005(4) 0.009(3)
C26 0.049(5) 0.052(5) 0.044(5) -0.007(4) 0.013(4) 0.017(4)
C27 0.048(5) 0.037(4) 0.055(5) 0.011(4) 0.019(4) 0.009(4)
C28 0.038(5) 0.048(5) 0.059(5) 0.019(4) 0.019(4) 0.011(4)
C29 0.055(6) 0.073(7) 0.153(10) 0.053(7) 0.041(7) 0.022(5)
C30 0.072(6) 0.038(5) 0.080(6) 0.011(5) 0.034(5) -0.002(4)
C31 0.067(6) 0.083(7) 0.066(6) 0.019(5) 0.014(5) -0.003(5)
C36 0.052(5) 0.061(6) 0.066(6) -0.013(5) 0.018(5) -0.006(4)
C37 0.081(7) 0.047(6) 0.115(8) -0.018(5) 0.059(6) -0.014(5)
C38 0.073(6) 0.060(6) 0.075(6) -0.025(5) 0.036(5) -0.008(5)
C17 0.049(5) 0.060(5) 0.090(6) 0.026(4) 0.021(4) 0.010(4)
C18 0.054(4) 0.064(5) 0.109(6) 0.026(5) 0.029(4) 0.007(4)
C19 0.055(5) 0.055(5) 0.099(6) 0.025(5) 0.021(5) -0.004(4)
C32 0.064(5) 0.089(6) 0.125(6) 0.028(5) 0.036(5) -0.004(4)
C33 0.078(6) 0.104(7) 0.138(6) 0.032(5) 0.018(5) -0.013(5)
C34 0.099(7) 0.130(7) 0.158(8) 0.019(6) 0.073(6) 0.021(6)
C35 0.080(6) 0.116(6) 0.162(8) 0.053(6) 0.044(6) -0.013(5)

loop_
_atom_type_symbol
_atom_type_description
_atom_type_scat_dispersion_real
_atom_type_scat_dispersion_imag
_atom_type_scat_source
C C 0.0033 0.0016 'International Tables Vol C Tables 4.2.6.8 and 6.1.1.4'
H H 0.0000 0.0000 'International Tables Vol C Tables 4.2.6.8 and 6.1.1.4'
N N 0.0061 0.0033 'International Tables Vol C Tables 4.2.6.8 and 6.1.1.4'
O O 0.0106 0.0060 'International Tables Vol C Tables 4.2.6.8 and 6.1.1.4'
Si Si 0.0817 0.0704 'International Tables Vol C Tables 4.2.6.8 and 6.1.1.4'
Y Y -2.7962 3.5667 'International Tables Vol C Tables 4.2.6.8 and 6.1.1.4'

loop_
_geom_angle_atom_site_label_1
_geom_angle_atom_site_label_2
_geom_angle_atom_site_label_3
_geom_angle
_geom_angle_site_symmetry_1
_geom_angle_site_symmetry_3
_geom_angle_publ_flag
O1 Y1 O2 100.94(17) . . ?
O1 Y1 O3 112.87(17) . 7 ?
O2 Y1 O3 90.86(16) . 7 ?
O1 Y1 O3 95.71(17) . . ?
O2 Y1 O3 160.75(17) . . ?
O3 Y1 O3 73.66(17) 7 . ?
O1 Y1 N1 148.10(17) . . ?
O2 Y1 N1 79.59(16) . . ?
O3 Y1 N1 98.98(16) 7 . ?
O3 Y1 N1 91.36(16) . . ?
O1 Y1 N2 79.12(17) . . ?
O2 Y1 N2 90.08(17) . . ?
O3 Y1 N2 167.54(16) 7 . ?
O3 Y1 N2 102.59(16) . . ?
N1 Y1 N2 68.98(17) . . ?
O1 Y1 Y1 107.70(12) . 7 ?
O2 Y1 Y1 127.01(12) . 7 ?
O3 Y1 Y1 37.04(10) 7 7 ?
O3 Y1 Y1 36.62(11) . 7 ?
N1 Y1 Y1 96.43(12) . 7 ?
N2 Y1 Y1 138.06(12) . 7 ?
C36 Si C37 109.2(4) . . ?
C36 Si C38 108.1(3) . . ?
C37 Si C38 107.5(4) . . ?
C36 Si C1 113.9(3) . . ?
C37 Si C1 106.4(4) . . ?
C38 Si C1 111.5(3) . . ?
C6 N1 C5 109.1(5) . . ?
C6 N1 C2 108.1(5) . . ?
C5 N1 C2 110.8(5) . . ?
C6 N1 Y1 105.8(4) . . ?
C5 N1 Y1 114.6(4) . . ?
C2 N1 Y1 108.1(4) . . ?
C4 N2 C7 109.0(5) . . ?
C4 N2 C3 108.6(5) . . ?
C7 N2 C3 109.2(6) . . ?
C4 N2 Y1 104.5(4) . . ?
C7 N2 Y1 120.7(4) . . ?
C3 N2 Y1 104.2(4) . . ?
C15 O1 Y1 139.0(4) . . ?
C9 O2 Y1 136.9(4) . . ?
C1 O3 Y1 118.8(4) . 7 ?
C1 O3 Y1 133.8(4) . . ?
Y1 O3 Y1 106.34(17) 7 . ?
O3 C1 Si 120.2(5) . . ?
O3 C1 H1A 107.3 . . ?
Si C1 H1A 107.3 . . ?
O3 C1 H1B 107.3 . . ?
Si C1 H1B 107.3 . . ?
H1A C1 H1B 106.9 . . ?
N1 C2 C8 116.4(5) . . ?
N1 C2 H2A 108.2 . . ?
C8 C2 H2A 108.2 . . ?
N1 C2 H2B 108.2 . . ?
C8 C2 H2B 108.2 . . ?
H2A C2 H2B 107.3 . . ?
N2 C3 C14 114.0(6) . . ?
N2 C3 H3A 108.7 . . ?
C14 C3 H3A 108.7 . . ?
N2 C3 H3B 108.7 . . ?
C14 C3 H3B 108.7 . . ?
H3A C3 H3B 107.6 . . ?
N2 C4 C5 112.0(6) . . ?
N2 C4 H4A 109.2 . . ?
C5 C4 H4A 109.2 . . ?
N2 C4 H4B 109.2 . . ?
C5 C4 H4B 109.2 . . ?
H4A C4 H4B 107.9 . . ?
N1 C5 C4 110.5(5) . . ?
N1 C5 H5A 109.5 . . ?
C4 C5 H5A 109.5 . . ?
N1 C5 H5B 109.5 . . ?
C4 C5 H5B 109.5 . . ?
H5A C5 H5B 108.1 . . ?
N1 C6 H6A 109.5 . . ?
N1 C6 H6B 109.5 . . ?
H6A C6 H6B 109.5 . . ?
N1 C6 H6C 109.5 . . ?
H6A C6 H6C 109.5 . . ?
H6B C6 H6C 109.5 . . ?
N2 C7 H7A 109.5 . . ?
N2 C7 H7B 109.5 . . ?
H7A C7 H7B 109.5 . . ?
N2 C7 H7C 109.5 . . ?
H7A C7 H7C 109.5 . . ?
H7B C7 H7C 109.5 . . ?
C13 C8 C9 121.3(6) . . ?
C13 C8 C2 118.9(6) . . ?
C9 C8 C2 119.8(6) . . ?
O2 C9 C8 118.9(6) . . ?
O2 C9 C10 122.1(6) . . ?
C8 C9 C10 118.9(6) . . ?
C11 C10 C9 117.3(6) . . ?
C11 C10 C24 121.5(6) . . ?
C9 C10 C24 121.1(6) . . ?
C12 C11 C10 124.7(6) . . ?
C12 C11 H11 117.6 . . ?
C10 C11 H11 117.6 . . ?
C11 C12 C13 117.0(6) . . ?
C11 C12 C20 122.2(6) . . ?
C13 C12 C20 120.8(6) . . ?
C8 C13 C12 120.6(6) . . ?
C8 C13 H13 119.7 . . ?
C12 C13 H13 119.7 . . ?
C15 C14 C19 121.7(6) . . ?
C15 C14 C3 121.5(6) . . ?
C19 C14 C3 116.8(6) . . ?
O1 C15 C16 123.6(6) . . ?
O1 C15 C14 117.4(6) . . ?
C16 C15 C14 119.0(6) . . ?
C15 C16 C17 120.7(6) . . ?
C15 C16 C28 122.4(6) . . ?
C17 C16 C28 116.8(6) . . ?
C22 C20 C21 109.5(8) . . ?
C22 C20 C23 108.1(8) . . ?
C21 C20 C23 107.0(7) . . ?
C22 C20 C12 109.1(7) . . ?
C21 C20 C12 113.5(6) . . ?
C23 C20 C12 109.5(7) . . ?
C20 C21 H21A 109.5 . . ?
C20 C21 H21B 109.5 . . ?
H21A C21 H21B 109.5 . . ?
C20 C21 H21C 109.5 . . ?
H21A C21 H21C 109.5 . . ?
H21B C21 H21C 109.5 . . ?
C20 C22 H22A 109.5 . . ?
C20 C22 H22B 109.5 . . ?
H22A C22 H22B 109.5 . . ?
C20 C22 H22C 109.5 . . ?
H22A C22 H22C 109.5 . . ?
H22B C22 H22C 109.5 . . ?
C20 C23 H23A 109.5 . . ?
C20 C23 H23B 109.5 . . ?
H23A C23 H23B 109.5 . . ?
C20 C23 H23C 109.5 . . ?
H23A C23 H23C 109.5 . . ?
H23B C23 H23C 109.5 . . ?
C25 C24 C10 110.4(6) . . ?
C25 C24 C26 106.7(6) . . ?
C10 C24 C26 112.0(5) . . ?
C25 C24 C27 111.3(6) . . ?
C10 C24 C27 109.3(5) . . ?
C26 C24 C27 107.2(6) . . ?
C24 C25 H25A 109.5 . . ?
C24 C25 H25B 109.5 . . ?
H25A C25 H25B 109.5 . . ?
C24 C25 H25C 109.5 . . ?
H25A C25 H25C 109.5 . . ?
H25B C25 H25C 109.5 . . ?
C24 C26 H26A 109.5 . . ?
C24 C26 H26B 109.5 . . ?
H26A C26 H26B 109.5 . . ?
C24 C26 H26C 109.5 . . ?
H26A C26 H26C 109.5 . . ?
H26B C26 H26C 109.5 . . ?
C24 C27 H27A 109.5 . . ?
C24 C27 H27B 109.5 . . ?
H27A C27 H27B 109.5 . . ?
C24 C27 H27C 109.5 . . ?
H27A C27 H27C 109.5 . . ?
H27B C27 H27C 109.5 . . ?
C29 C28 C31 106.8(7) . . ?
C29 C28 C16 114.2(6) . . ?
C31 C28 C16 106.7(7) . . ?
C29 C28 C30 108.6(7) . . ?
C31 C28 C30 108.2(6) . . ?
C16 C28 C30 112.0(6) . . ?
C28 C29 H29A 109.5 . . ?
C28 C29 H29B 109.5 . . ?
H29A C29 H29B 109.5 . . ?
C28 C29 H29C 109.5 . . ?
H29A C29 H29C 109.5 . . ?
H29B C29 H29C 109.5 . . ?
C28 C30 H30A 109.5 . . ?
C28 C30 H30B 109.5 . . ?
H30A C30 H30B 109.5 . . ?
C28 C30 H30C 109.5 . . ?
H30A C30 H30C 109.5 . . ?
H30B C30 H30C 109.5 . . ?
C28 C31 H31A 109.5 . . ?
C28 C31 H31B 109.5 . . ?
H31A C31 H31B 109.5 . . ?
C28 C31 H31C 109.5 . . ?
H31A C31 H31C 109.5 . . ?
H31B C31 H31C 109.5 . . ?
Si C36 H36A 109.5 . . ?
Si C36 H36B 109.5 . . ?
H36A C36 H36B 109.5 . . ?
Si C36 H36C 109.5 . . ?
H36A C36 H36C 109.5 . . ?
H36B C36 H36C 109.5 . . ?
Si C37 H37A 109.5 . . ?
Si C37 H37B 109.5 . . ?
H37A C37 H37B 109.5 . . ?
Si C37 H37C 109.5 . . ?
H37A C37 H37C 109.5 . . ?
H37B C37 H37C 109.5 . . ?
Si C38 H38A 109.5 . . ?
Si C38 H38B 109.5 . . ?
H38A C38 H38B 109.5 . . ?
Si C38 H38C 109.5 . . ?
H38A C38 H38C 109.5 . . ?
H38B C38 H38C 109.5 . . ?
C16 C17 C18 119.6(4) . . ?
C16 C17 H17 120.2 . . ?
C18 C17 H17 120.2 . . ?
C19 C18 C17 120.13(7) . . ?
C19 C18 C32 123.1 . . ?
C17 C18 C32 115.93(5) . . ?
C18 C19 C14 117.9(4) . . ?
C18 C19 H19 121.1 . . ?
C14 C19 H19 121.1 . . ?
C34 C32 C33 109.3(7) . . ?
C34 C32 C35 109.8(7) . . ?
C33 C32 C35 107.5(7) . . ?
C34 C32 C18 109.0(5) . . ?
C33 C32 C18 111.9(5) . . ?
C35 C32 C18 109.3(4) . . ?
C32 C33 H33A 109.5 . . ?
C32 C33 H33B 109.5 . . ?
H33A C33 H33B 109.5 . . ?
C32 C33 H33C 109.5 . . ?
H33A C33 H33C 109.5 . . ?
H33B C33 H33C 109.5 . . ?
C32 C34 H34A 109.5 . . ?
C32 C34 H34B 109.5 . . ?
H34A C34 H34B 109.5 . . ?
C32 C34 H34C 109.5 . . ?
H34A C34 H34C 109.5 . . ?
H34B C34 H34C 109.5 . . ?
C32 C35 H35A 109.5 . . ?
C32 C35 H35B 109.5 . . ?
H35A C35 H35B 109.5 . . ?
C32 C35 H35C 109.5 . . ?
H35A C35 H35C 109.5 . . ?
H35B C35 H35C 109.5 . . ?

loop_
_geom_bond_atom_site_label_1
_geom_bond_atom_site_label_2
_geom_bond_distance
_geom_bond_site_symmetry_2
_geom_bond_publ_flag
Y1 O1 2.130(4) . ?
Y1 O2 2.149(4) . ?
Y1 O3 2.274(4) 7 ?
Y1 O3 2.297(4) . ?
Y1 N1 2.539(5) . ?
Y1 N2 2.580(5) . ?
Y1 Y1 3.6587(12) 7 ?
Si C36 1.873(8) . ?
Si C37 1.876(8) . ?
Si C38 1.893(5) . ?
Si C1 1.907(8) . ?
N1 C6 1.478(8) . ?
N1 C5 1.481(8) . ?
N1 C2 1.487(8) . ?
N2 C4 1.465(8) . ?
N2 C7 1.468(8) . ?
N2 C3 1.490(9) . ?
O1 C15 1.335(8) . ?
O2 C9 1.333(7) . ?
O3 C1 1.456(7) . ?
O3 Y1 2.274(4) 7 ?
C1 H1A 0.9700 . ?
C1 H1B 0.9700 . ?
C2 C8 1.521(9) . ?
C2 H2A 0.9700 . ?
C2 H2B 0.9700 . ?
C3 C14 1.506(9) . ?
C3 H3A 0.9700 . ?
C3 H3B 0.9700 . ?
C4 C5 1.523(9) . ?
C4 H4A 0.9700 . ?
C4 H4B 0.9700 . ?
C5 H5A 0.9700 . ?
C5 H5B 0.9700 . ?
C6 H6A 0.9600 . ?
C6 H6B 0.9600 . ?
C6 H6C 0.9600 . ?
C7 H7A 0.9600 . ?
C7 H7B 0.9600 . ?
C7 H7C 0.9600 . ?
C8 C13 1.386(9) . ?
C8 C9 1.396(9) . ?
C9 C10 1.415(9) . ?
C10 C11 1.383(9) . ?
C10 C24 1.537(9) . ?
C11 C12 1.378(9) . ?
C11 H11 0.9300 . ?
C12 C13 1.394(9) . ?
C12 C20 1.550(9) . ?
C13 H13 0.9300 . ?
C14 C15 1.409(10) . ?
C14 C19 1.421(8) . ?
C15 C16 1.397(9) . ?
C16 C17 1.399(8) . ?
C16 C28 1.535(10) . ?
C20 C22 1.475(11) . ?
C20 C21 1.502(11) . ?
C20 C23 1.523(12) . ?
C21 H21A 0.9600 . ?
C21 H21B 0.9600 . ?
C21 H21C 0.9600 . ?
C22 H22A 0.9600 . ?
C22 H22B 0.9600 . ?
C22 H22C 0.9600 . ?
C23 H23A 0.9600 . ?
C23 H23B 0.9600 . ?
C23 H23C 0.9600 . ?
C24 C25 1.529(9) . ?
C24 C26 1.551(9) . ?
C24 C27 1.552(9) . ?
C25 H25A 0.9600 . ?
C25 H25B 0.9600 . ?
C25 H25C 0.9600 . ?
C26 H26A 0.9600 . ?
C26 H26B 0.9600 . ?
C26 H26C 0.9600 . ?
C27 H27A 0.9600 . ?
C27 H27B 0.9600 . ?
C27 H27C 0.9600 . ?
C28 C29 1.510(10) . ?
C28 C31 1.520(11) . ?
C28 C30 1.569(10) . ?
C29 H29A 0.9600 . ?
C29 H29B 0.9600 . ?
C29 H29C 0.9600 . ?
C30 H30A 0.9600 . ?
C30 H30B 0.9600 . ?
C30 H30C 0.9600 . ?
C31 H31A 0.9600 . ?
C31 H31B 0.9600 . ?
C31 H31C 0.9600 . ?
C36 H36A 0.9600 . ?
C36 H36B 0.9600 . ?
C36 H36C 0.9600 . ?
C37 H37A 0.9600 . ?
C37 H37B 0.9600 . ?
C37 H37C 0.9600 . ?
C38 H38A 0.9600 . ?
C38 H38B 0.9600 . ?
C38 H38C 0.9600 . ?
C17 C18 1.4310(11) . ?
C17 H17 0.9300 . ?
C18 C19 1.4087(14) . ?
C18 C32 1.5912(11) . ?
C19 H19 0.9300 . ?
C32 C34 1.495(12) . ?
C32 C33 1.510(12) . ?
C32 C35 1.561(11) . ?
C33 H33A 0.9600 . ?
C33 H33B 0.9600 . ?
C33 H33C 0.9600 . ?
C34 H34A 0.9600 . ?
C34 H34B 0.9600 . ?
C34 H34C 0.9600 . ?
C35 H35A 0.9600 . ?
C35 H35B 0.9600 . ?
C35 H35C 0.9600 . ?
